data_7042438
loop_
_publ_author_name
'Liu, Ting'
'Meng, Wenjuan'
'Ma, Qiang-Qiang'
'Zhang, Jie'
'Li, Huizhen'
'Li, Shujun'
'Zhao, Qianyi'
'Chen, Xuenian'

_publ_section_title
;
 Hydroboration of CO2 catalyzed by bis(phosphinite) pincer ligated nickel
 thiolate complexes.
;
_journal_issue 14
_journal_name_full 'Dalton transactions (Cambridge, England : 2003)'
_journal_page_first 4504
_journal_page_last 4509
_journal_paper_doi 10.1039/c7dt00490g
_journal_volume 46
_journal_year 2017
_chemical_formula_moiety 'C29 H46 Ni O2 P2 S'
_chemical_formula_sum 'C29 H46 Ni O2 P2 S'
_chemical_formula_weight 579.35
_space_group_crystal_system monoclinic
_space_group_IT_number 14
_space_group_name_Hall '-P 2yn'
_space_group_name_H-M_alt 'P 1 21/n 1'
_symmetry_space_group_name_Hall '-P 2yn'
_symmetry_space_group_name_H-M 'P 1 21/n 1'
_atom_sites_solution_hydrogens mixed
_audit_creation_method SHELXL-2014/7
_audit_update_record
;
2017-03-04 deposited with the CCDC.
2017-03-10 downloaded from the CCDC.
;
_cell_angle_alpha 90
_cell_angle_beta 110.332(2)
_cell_angle_gamma 90
_cell_formula_units_Z 4
_cell_length_a 11.1532(14)
_cell_length_b 19.273(2)
_cell_length_c 15.5090(19)
_cell_measurement_reflns_used 9629
_cell_measurement_temperature 296(2)
_cell_measurement_theta_max 27.44
_cell_measurement_theta_min 2.27
_cell_volume 3126.0(6)
_computing_structure_refinement 'SHELXL-2014/7 (Sheldrick, 2014)'
_diffrn_ambient_temperature 296(2)
_diffrn_detector_area_resol_mean '100x100 microns'
_diffrn_measured_fraction_theta_full 0.998
_diffrn_measured_fraction_theta_max 0.952
_diffrn_measurement_device_type 'CCD area detector'
_diffrn_measurement_method 'phi and omega scans'
_diffrn_radiation_type MoK\a
_diffrn_radiation_wavelength 0.71073
_diffrn_reflns_av_R_equivalents 0.0369
_diffrn_reflns_av_unetI/netI 0.0465
_diffrn_reflns_Laue_measured_fraction_full 0.998
_diffrn_reflns_Laue_measured_fraction_max 0.952
_diffrn_reflns_limit_h_max 14
_diffrn_reflns_limit_h_min -14
_diffrn_reflns_limit_k_max 20
_diffrn_reflns_limit_k_min -25
_diffrn_reflns_limit_l_max 16
_diffrn_reflns_limit_l_min -20
_diffrn_reflns_number 18682
_diffrn_reflns_point_group_measured_fraction_full 0.998
_diffrn_reflns_point_group_measured_fraction_max 0.952
_diffrn_reflns_theta_full 25.242
_diffrn_reflns_theta_max 27.813
_diffrn_reflns_theta_min 2.216
_exptl_absorpt_coefficient_mu 0.812
_exptl_absorpt_correction_T_max 0.8543
_exptl_absorpt_correction_T_min 0.8543
_exptl_absorpt_correction_type multi-scan
_exptl_absorpt_process_details sadabs
_exptl_crystal_colour red
_exptl_crystal_density_diffrn 1.231
_exptl_crystal_density_method 'not measured'
_exptl_crystal_description block
_exptl_crystal_F_000 1240.0
_exptl_crystal_size_max 0.424
_exptl_crystal_size_mid 0.410
_exptl_crystal_size_min 0.300
_refine_diff_density_max 0.363
_refine_diff_density_min -0.357
_refine_diff_density_rms 0.065
_refine_ls_extinction_method none
_refine_ls_goodness_of_fit_ref 1.042
_refine_ls_hydrogen_treatment mixed
_refine_ls_matrix_type full
_refine_ls_number_parameters 423
_refine_ls_number_reflns 7075
_refine_ls_number_restraints 0
_refine_ls_restrained_S_all 1.042
_refine_ls_R_factor_all 0.0569
_refine_ls_R_factor_gt 0.0380
_refine_ls_shift/su_max 0.001
_refine_ls_shift/su_mean 0.000
_refine_ls_structure_factor_coef Fsqd
_refine_ls_weighting_details 'w=1/[\s^2^(Fo^2^)+(0.0412P)^2^+0.7503P] where P=(Fo^2^+2Fc^2^)/3'
_refine_ls_weighting_scheme calc
_refine_ls_wR_factor_gt 0.0876
_refine_ls_wR_factor_ref 0.0968
_reflns_Friedel_coverage 0.000
_reflns_number_gt 5416
_reflns_number_total 7428
_reflns_threshold_expression 'I > 2\s(I)'
_cod_data_source_file c7dt00490g2.cif
_cod_data_source_block LIU3
_cod_depositor_comments 'Adding full bibliography for 7042438--7042444.cif.'
_cod_original_cell_volume 3126.1(7)
_cod_database_code 7042438
_shelx_shelxl_version_number 2014/7
_shelx_space_group_comment
;
The symmetry employed for this shelxl refinement is uniquely defined
by the following loop, which should always be used as a source of
symmetry information in preference to the above space-group names.
They are only intended as comments.
;

loop_
_space_group_symop_operation_xyz
'x, y, z'
'-x+1/2, y+1/2, -z+1/2'
'-x, -y, -z'
'x-1/2, -y-1/2, z-1/2'

loop_
_atom_site_label
_atom_site_type_symbol
_atom_site_fract_x
_atom_site_fract_y
_atom_site_fract_z
_atom_site_U_iso_or_equiv
_atom_site_adp_type
_atom_site_occupancy
_atom_site_site_symmetry_order
_atom_site_calc_flag
_atom_site_refinement_flags_posn
_atom_site_refinement_flags_adp
C1 C 0.7589(2) 0.35489(11) 0.56720(15) 0.0385(5) Uani 1 1 d . .
C2 C 0.8606(2) 0.39727(13) 0.56932(17) 0.0463(6) Uani 1 1 d . .
C3 C 0.9502(2) 0.30155(14) 0.5125(2) 0.0529(6) Uani 1 1 d . .
C4 C 0.8468(2) 0.26144(11) 0.51145(17) 0.0425(5) Uani 1 1 d . .
C5 C 0.9559(2) 0.36949(13) 0.54206(19) 0.0534(6) Uani 1 1 d . .
C6 C 0.7474(2) 0.28614(10) 0.53865(15) 0.0356(5) Uani 1 1 d . .
C7 C 0.8857(3) 0.04409(15) 0.5319(2) 0.0726(9) Uani 1 1 d . .
H7A H 0.9405 0.0794 0.5225 0.109 Uiso 1 1 calc R U
H7B H 0.8522 0.0164 0.4772 0.109 Uiso 1 1 calc R U
H7C H 0.9337 0.0151 0.5824 0.109 Uiso 1 1 calc R U
C8 C 0.7750(2) 0.07809(12) 0.55343(18) 0.0477(6) Uani 1 1 d . .
C9 C 0.6731(3) 0.02339(13) 0.5472(2) 0.0706(9) Uani 1 1 d . .
H9A H 0.7074 -0.0107 0.5946 0.106 Uiso 1 1 calc R U
H9B H 0.6477 0.0012 0.4881 0.106 Uiso 1 1 calc R U
H9C H 0.6002 0.0452 0.5550 0.106 Uiso 1 1 calc R U
C10 C 0.6343(3) 0.13360(13) 0.35351(17) 0.0533(6) Uani 1 1 d . .
C11 C 0.6037(5) 0.20416(18) 0.3052(2) 0.1049(14) Uani 1 1 d . .
H11A H 0.5684 0.1973 0.2399 0.157 Uiso 1 1 calc R U
H11B H 0.6807 0.2311 0.3200 0.157 Uiso 1 1 calc R U
H11C H 0.5430 0.2283 0.3254 0.157 Uiso 1 1 calc R U
C12 C 0.7260(4) 0.09396(19) 0.3167(2) 0.0845(10) Uani 1 1 d . .
H12A H 0.7336 0.0468 0.3379 0.127 Uiso 1 1 calc R U
H12B H 0.8086 0.1157 0.3385 0.127 Uiso 1 1 calc R U
H12C H 0.6933 0.0946 0.2507 0.127 Uiso 1 1 calc R U
C13 C 0.5116(4) 0.0911(3) 0.3315(3) 0.0798(11) Uani 1 1 d . .
C14 C 0.5747(3) 0.32457(13) 0.71960(16) 0.0509(6) Uani 1 1 d . .
C15 C 0.6858(4) 0.27406(19) 0.7634(2) 0.0722(9) Uani 1 1 d . .
C16 C 0.4548(3) 0.29887(16) 0.7372(2) 0.0692(8) Uani 1 1 d . .
H16A H 0.4746 0.2917 0.8019 0.104 Uiso 1 1 calc R U
H16B H 0.4267 0.2560 0.7051 0.104 Uiso 1 1 calc R U
H16C H 0.3881 0.3329 0.7155 0.104 Uiso 1 1 calc R U
C17 C 0.6128(5) 0.39611(19) 0.7638(3) 0.0783(10) Uani 1 1 d . .
C18 C 0.4561(3) 0.11705(14) 0.68366(19) 0.0535(6) Uani 1 1 d . .
C19 C 0.3802(2) 0.14476(11) 0.60080(16) 0.0406(5) Uani 1 1 d . .
C20 C 0.2516(2) 0.15481(15) 0.5870(2) 0.0535(6) Uani 1 1 d . .
C21 C 0.2020(3) 0.13850(18) 0.6549(2) 0.0675(8) Uani 1 1 d . .
C22 C 0.4042(3) 0.10018(16) 0.7512(2) 0.0657(8) Uani 1 1 d . .
C23 C 0.4075(2) 0.37020(12) 0.52027(18) 0.0477(6) Uani 1 1 d . .
C24 C 0.3981(3) 0.44389(14) 0.5556(2) 0.0736(9) Uani 1 1 d . .
H24A H 0.3357 0.4700 0.5083 0.110 Uiso 1 1 calc R U
H24B H 0.4798 0.4663 0.5718 0.110 Uiso 1 1 calc R U
H24C H 0.3730 0.4413 0.6088 0.110 Uiso 1 1 calc R U
C25 C 0.4229(4) 0.37361(18) 0.4259(2) 0.0662(8) Uani 1 1 d . .
C26 C 0.2854(3) 0.32930(18) 0.5100(3) 0.0640(8) Uani 1 1 d . .
C27 C 0.2763(3) 0.11063(16) 0.7376(2) 0.0663(8) Uani 1 1 d . .
C28 C 0.8259(3) 0.10824(18) 0.6507(2) 0.0630(7) Uani 1 1 d . .
C29 C 0.2197(4) 0.0903(2) 0.8103(3) 0.1079(15) Uani 1 1 d . .
H29A H 0.2040 0.1313 0.8398 0.162 Uiso 1 1 calc R U
H29B H 0.2787 0.0609 0.8552 0.162 Uiso 1 1 calc R U
H29C H 0.1408 0.0659 0.7816 0.162 Uiso 1 1 calc R U
H1 H 0.861(2) 0.4428(14) 0.5902(16) 0.054(7) Uiso 1 1 d . .
H2 H 1.024(3) 0.3986(13) 0.5429(16) 0.060(8) Uiso 1 1 d . .
H3 H 1.005(3) 0.2833(14) 0.4903(18) 0.061(8) Uiso 1 1 d . .
H4 H 0.534(2) 0.1045(13) 0.6951(16) 0.048(7) Uiso 1 1 d . .
H5 H 0.194(3) 0.1714(15) 0.526(2) 0.073(9) Uiso 1 1 d . .
H6 H 0.116(3) 0.1472(16) 0.642(2) 0.081(10) Uiso 1 1 d . .
H7 H 0.460(3) 0.0832(15) 0.8031(19) 0.064(9) Uiso 1 1 d . .
H13 H 0.867(3) 0.0697(18) 0.696(2) 0.090(10) Uiso 1 1 d . .
H14 H 0.887(3) 0.1447(15) 0.6559(18) 0.064(8) Uiso 1 1 d . .
H18 H 0.545(3) 0.4300(18) 0.739(2) 0.081(11) Uiso 1 1 d . .
H19 H 0.630(3) 0.3913(16) 0.827(2) 0.081(10) Uiso 1 1 d . .
H20 H 0.498(3) 0.3961(15) 0.4300(19) 0.068(9) Uiso 1 1 d . .
H21 H 0.355(3) 0.4010(16) 0.386(2) 0.081(10) Uiso 1 1 d . .
H22 H 0.423(3) 0.3233(19) 0.399(2) 0.096(11) Uiso 1 1 d . .
H23 H 0.271(3) 0.3322(17) 0.566(2) 0.085(11) Uiso 1 1 d . .
H24 H 0.217(3) 0.3540(16) 0.463(2) 0.086(10) Uiso 1 1 d . .
H25 H 0.286(3) 0.2841(17) 0.491(2) 0.075(10) Uiso 1 1 d . .
H27 H 0.764(4) 0.2856(18) 0.752(2) 0.095(12) Uiso 1 1 d . .
H29 H 0.661(3) 0.2234(16) 0.7404(19) 0.069(9) Uiso 1 1 d . .
H32 H 0.705(3) 0.2753(15) 0.826(2) 0.076(10) Uiso 1 1 d . .
H33 H 0.682(4) 0.415(2) 0.753(3) 0.109(14) Uiso 1 1 d . .
H36 H 0.758(3) 0.1301(16) 0.670(2) 0.082(10) Uiso 1 1 d . .
H44 H 0.534(4) 0.046(2) 0.356(3) 0.104(15) Uiso 1 1 d . .
H45 H 0.457(4) 0.115(2) 0.354(3) 0.125(15) Uiso 1 1 d . .
H46 H 0.473(3) 0.0856(17) 0.263(2) 0.089(10) Uiso 1 1 d . .
Ni1 Ni 0.60605(2) 0.22942(2) 0.53578(2) 0.03099(9) Uani 1 1 d . .
O1 O 0.66330(15) 0.38162(7) 0.59534(12) 0.0469(4) Uani 1 1 d . .
O2 O 0.83955(15) 0.19335(8) 0.48112(12) 0.0517(4) Uani 1 1 d . .
P1 P 0.55328(5) 0.32331(3) 0.59465(4) 0.03540(13) Uani 1 1 d . .
P2 P 0.70573(5) 0.15448(3) 0.47857(4) 0.03737(14) Uani 1 1 d . .
S1 S 0.43623(6) 0.16071(3) 0.50872(4) 0.04383(15) Uani 1 1 d . .

loop_
_atom_site_aniso_label
_atom_site_aniso_U_11
_atom_site_aniso_U_22
_atom_site_aniso_U_33
_atom_site_aniso_U_23
_atom_site_aniso_U_13
_atom_site_aniso_U_12
C1 0.0343(12) 0.0349(11) 0.0464(13) -0.0019(9) 0.0142(10) -0.0042(9)
C2 0.0449(14) 0.0344(12) 0.0575(15) -0.0016(11) 0.0151(11) -0.0123(10)
C3 0.0398(14) 0.0490(15) 0.0808(19) -0.0019(13) 0.0347(14) -0.0094(11)
C4 0.0358(12) 0.0380(12) 0.0572(14) -0.0013(10) 0.0205(11) -0.0054(9)
C5 0.0381(13) 0.0492(15) 0.0744(18) 0.0014(12) 0.0213(12) -0.0166(11)
C6 0.0316(11) 0.0319(11) 0.0442(12) 0.0002(9) 0.0143(9) -0.0029(8)
C7 0.0546(17) 0.0560(17) 0.113(3) -0.0080(16) 0.0359(17) 0.0164(13)
C8 0.0359(12) 0.0366(12) 0.0733(17) 0.0002(11) 0.0225(12) 0.0070(9)
C9 0.0507(16) 0.0414(14) 0.117(3) 0.0199(15) 0.0252(16) 0.0004(12)
C10 0.0654(17) 0.0517(15) 0.0521(15) -0.0109(11) 0.0322(13) -0.0070(12)
C11 0.170(4) 0.069(2) 0.062(2) 0.0046(17) 0.024(2) 0.007(2)
C12 0.096(3) 0.099(3) 0.083(2) -0.0267(19) 0.062(2) -0.010(2)
C13 0.070(2) 0.117(3) 0.057(2) -0.031(2) 0.0279(17) -0.029(2)
C14 0.0635(17) 0.0443(14) 0.0473(14) -0.0134(11) 0.0223(12) -0.0066(12)
C15 0.078(2) 0.078(2) 0.0489(18) -0.0022(16) 0.0073(16) 0.0063(18)
C16 0.087(2) 0.0687(18) 0.0684(18) -0.0155(15) 0.0485(17) -0.0114(17)
C17 0.111(3) 0.059(2) 0.064(2) -0.0285(17) 0.030(2) -0.019(2)
C18 0.0474(16) 0.0494(15) 0.0645(18) -0.0013(12) 0.0203(13) -0.0016(12)
C19 0.0380(12) 0.0355(11) 0.0530(14) -0.0083(10) 0.0217(10) -0.0113(9)
C20 0.0407(14) 0.0680(17) 0.0565(16) -0.0057(13) 0.0229(12) -0.0122(12)
C21 0.0498(17) 0.089(2) 0.075(2) -0.0209(17) 0.0371(16) -0.0235(16)
C22 0.080(2) 0.0603(18) 0.0549(18) 0.0023(14) 0.0216(16) -0.0112(16)
C23 0.0437(13) 0.0364(12) 0.0637(16) 0.0020(11) 0.0196(12) 0.0070(10)
C24 0.076(2) 0.0420(15) 0.106(2) 0.0027(15) 0.0357(18) 0.0182(14)
C25 0.068(2) 0.063(2) 0.0637(19) 0.0172(15) 0.0178(16) 0.0103(17)
C26 0.0368(15) 0.061(2) 0.088(2) 0.0045(17) 0.0145(15) 0.0058(13)
C27 0.076(2) 0.0698(19) 0.0657(19) -0.0158(15) 0.0409(17) -0.0339(16)
C28 0.0542(17) 0.0639(19) 0.0666(19) 0.0070(15) 0.0154(15) 0.0131(15)
C29 0.132(4) 0.138(4) 0.079(2) -0.020(2) 0.069(2) -0.061(3)
Ni1 0.02719(14) 0.02645(14) 0.04216(16) -0.00298(10) 0.01564(11) -0.00241(10)
O1 0.0449(9) 0.0295(8) 0.0729(11) -0.0127(7) 0.0287(8) -0.0079(7)
O2 0.0446(9) 0.0373(9) 0.0884(13) -0.0125(8) 0.0423(9) -0.0073(7)
P1 0.0342(3) 0.0282(3) 0.0465(3) -0.0057(2) 0.0174(2) -0.0019(2)
P2 0.0339(3) 0.0307(3) 0.0542(4) -0.0058(2) 0.0238(3) -0.0031(2)
S1 0.0393(3) 0.0445(3) 0.0541(4) -0.0118(3) 0.0243(3) -0.0147(2)

loop_
_atom_type_symbol
_atom_type_description
_atom_type_scat_dispersion_real
_atom_type_scat_dispersion_imag
_atom_type_scat_source
C C 0.0033 0.0016 'International Tables Vol C Tables 4.2.6.8 and 6.1.1.4'
H H 0.0000 0.0000 'International Tables Vol C Tables 4.2.6.8 and 6.1.1.4'
O O 0.0106 0.0060 'International Tables Vol C Tables 4.2.6.8 and 6.1.1.4'
P P 0.1023 0.0942 'International Tables Vol C Tables 4.2.6.8 and 6.1.1.4'
S S 0.1246 0.1234 'International Tables Vol C Tables 4.2.6.8 and 6.1.1.4'
Ni Ni 0.3393 1.1124 'International Tables Vol C Tables 4.2.6.8 and 6.1.1.4'

loop_
_geom_angle_atom_site_label_1
_geom_angle_atom_site_label_2
_geom_angle_atom_site_label_3
_geom_angle
O1 C1 C6 117.39(18)
O1 C1 C2 119.08(19)
C6 C1 C2 123.5(2)
C5 C2 C1 118.3(2)
C5 C3 C4 118.4(2)
C3 C4 O2 118.9(2)
C3 C4 C6 123.4(2)
O2 C4 C6 117.74(18)
C2 C5 C3 121.1(2)
C1 C6 C4 115.22(19)
C1 C6 Ni1 122.55(16)
C4 C6 Ni1 122.22(15)
C9 C8 C28 109.8(2)
C9 C8 C7 109.2(2)
C28 C8 C7 109.0(2)
C9 C8 P2 111.52(17)
C28 C8 P2 104.19(17)
C7 C8 P2 113.04(19)
C13 C10 C11 109.7(3)
C13 C10 C12 108.1(3)
C11 C10 C12 108.8(3)
C13 C10 P2 111.96(19)
C11 C10 P2 105.01(19)
C12 C10 P2 113.2(2)
C17 C14 C16 109.5(3)
C17 C14 C15 108.5(3)
C16 C14 C15 109.6(3)
C17 C14 P1 113.0(2)
C16 C14 P1 111.97(19)
C15 C14 P1 104.0(2)
C19 C18 C22 120.5(3)
C18 C19 C20 117.7(2)
C18 C19 S1 122.97(19)
C20 C19 S1 119.1(2)
C21 C20 C19 121.0(3)
C27 C21 C20 121.9(3)
C27 C22 C18 121.8(3)
C26 C23 C25 108.2(3)
C26 C23 C24 110.1(2)
C25 C23 C24 110.1(2)
C26 C23 P1 111.51(18)
C25 C23 P1 104.34(19)
C24 C23 P1 112.26(19)
C21 C27 C22 117.1(3)
C21 C27 C29 121.5(3)
C22 C27 C29 121.5(3)
C6 Ni1 P2 81.68(6)
C6 Ni1 P1 81.78(7)
P2 Ni1 P1 163.46(2)
C6 Ni1 S1 170.83(7)
P2 Ni1 S1 92.84(2)
P1 Ni1 S1 103.58(2)
C1 O1 P1 113.23(13)
C4 O2 P2 112.43(13)
O1 P1 C23 99.17(10)
O1 P1 C14 99.01(10)
C23 P1 C14 113.85(12)
O1 P1 Ni1 104.82(6)
C23 P1 Ni1 116.31(8)
C14 P1 Ni1 119.05(8)
O2 P2 C10 100.25(10)
O2 P2 C8 99.62(10)
C10 P2 C8 114.27(12)
O2 P2 Ni1 105.77(6)
C10 P2 Ni1 118.01(9)
C8 P2 Ni1 115.24(8)
C19 S1 Ni1 117.75(8)

loop_
_geom_bond_atom_site_label_1
_geom_bond_atom_site_label_2
_geom_bond_distance
C1 O1 1.384(3)
C1 C6 1.389(3)
C1 C2 1.389(3)
C2 C5 1.381(4)
C3 C5 1.381(4)
C3 C4 1.384(3)
C4 O2 1.387(3)
C4 C6 1.399(3)
C6 Ni1 1.907(2)
C7 C8 1.534(3)
C8 C9 1.528(3)
C8 C28 1.529(4)
C8 P2 1.868(2)
C10 C13 1.528(4)
C10 C11 1.533(4)
C10 C12 1.537(4)
C10 P2 1.867(3)
C14 C17 1.533(4)
C14 C16 1.537(4)
C14 C15 1.536(4)
C14 P1 1.868(2)
C18 C19 1.378(4)
C18 C22 1.400(4)
C19 C20 1.389(3)
C19 S1 1.773(2)
C20 C21 1.385(4)
C21 C27 1.373(5)
C22 C27 1.382(5)
C23 C26 1.532(4)
C23 C25 1.533(4)
C23 C24 1.539(3)
C23 P1 1.868(2)
C27 C29 1.522(4)
Ni1 P2 2.1898(6)
Ni1 P1 2.1972(6)
Ni1 S1 2.2282(6)
O1 P1 1.6612(15)
O2 P2 1.6582(16)
